data_4301871
loop_
_publ_author_name
'He Qiu'
'Shu-Jian Chen'
'Chang-Sheng Wang'
'Yun-Dong Wu'
'Ilia A. Guzei'
'Xue-Tai Chen'
'Zi-Ling Xue'

_publ_contact_author_address
;
Department of Chemistry
University of Wisconsin-Madison
1101 University Ave
Madison, WI  53706
USA
;
_publ_contact_author_email iguzei@chem.wisc.edu
_publ_contact_author_fax 608-262-0381
_publ_contact_author_name
;
Guzei, Ilia A. 
;
_publ_contact_author_phone 608-263-4694
_publ_section_title
;
Synthesis and Characterization of Siloxy, Aminoxy, and Oxo Complexes from
the Reaction of a Tantalum Amide Silyl Complex with Oxygen
;
_journal_name_full 'Inorganic Chemistry'
_journal_page_first 3073
_journal_page_last 3079
_journal_paper_doi 10.1021/ic802380u
_journal_volume 48
_journal_year 2009
_chemical_formula_moiety 'C46 H76 Cl4 N6 O4 Si2 Ta2'
_chemical_formula_sum 'C46 H76 Cl4 N6 O4 Si2 Ta2'
_chemical_formula_weight 1337.01
_chemical_name_systematic
; 
 ? 
;
_space_group_IT_number 2
_symmetry_cell_setting triclinic
_symmetry_Int_Tables_number 2
_symmetry_space_group_name_Hall '-P 1'
_symmetry_space_group_name_H-M 'P -1'
_atom_sites_solution_hydrogens geom
_atom_sites_solution_primary direct
_atom_sites_solution_secondary difmap
_audit_creation_method
;
manual editing of the CIF file 
created by SHELXTL Ver. 6.10
and processed with modiCIfer-03272007. 
;
_cell_angle_alpha 82.008(4)
_cell_angle_beta 75.331(3)
_cell_angle_gamma 89.577(3)
_cell_formula_units_Z 2
_cell_length_a 10.965(3)
_cell_length_b 14.209(3)
_cell_length_c 18.356(4)
_cell_measurement_reflns_used 999
_cell_measurement_temperature 100(2)
_cell_measurement_theta_max 26.38
_cell_measurement_theta_min 1.16
_cell_volume 2738.6(11)
_computing_cell_refinement 'SAINT Ver. 7.24A (Bruker-AXS, 2007)'
_computing_data_collection 'SMART Ver. 5.622 (Bruker-AXS, 2000)'
_computing_data_reduction 'SAINT Ver. 7.24A'
_computing_molecular_graphics SHELXTL
_computing_publication_material SHELXTL
_computing_structure_refinement SHELXTL
_computing_structure_solution 'SHELXTL (Sheldrick, 2008)'
_diffrn_ambient_temperature 100(2)
_diffrn_measured_fraction_theta_full 0.995
_diffrn_measured_fraction_theta_max 0.979
_diffrn_measurement_device_type 'Bruker CCD-1000 area detector'
_diffrn_measurement_method '0.30\% \w and 0.4 \% \f scans'
_diffrn_radiation_monochromator graphite
_diffrn_radiation_source 'fine-focus sealed tube'
_diffrn_radiation_type Mo-K\a
_diffrn_radiation_wavelength 0.71073
_diffrn_reflns_av_R_equivalents 0.0297
_diffrn_reflns_av_sigmaI/netI 0.0408
_diffrn_reflns_limit_h_max 13
_diffrn_reflns_limit_h_min -13
_diffrn_reflns_limit_k_max 17
_diffrn_reflns_limit_k_min -17
_diffrn_reflns_limit_l_max 22
_diffrn_reflns_limit_l_min -22
_diffrn_reflns_number 26802
_diffrn_reflns_theta_full 25.00
_diffrn_reflns_theta_max 26.38
_diffrn_reflns_theta_min 1.16
_exptl_absorpt_coefficient_mu 4.276
_exptl_absorpt_correction_T_max 0.6744
_exptl_absorpt_correction_T_min 0.2933
_exptl_absorpt_correction_type multi-scan
_exptl_absorpt_process_details
;
SADABS  (Bruker-AXS, 2007)
;
_exptl_crystal_colour colourless
_exptl_crystal_density_diffrn 1.621
_exptl_crystal_density_method 'not measured'
_exptl_crystal_description block
_exptl_crystal_F_000 1336
_exptl_crystal_size_max 0.38
_exptl_crystal_size_mid 0.27
_exptl_crystal_size_min 0.10
_refine_diff_density_max 1.639
_refine_diff_density_min -0.671
_refine_diff_density_rms 0.112
_refine_ls_extinction_method none
_refine_ls_goodness_of_fit_ref 0.969
_refine_ls_hydrogen_treatment constr
_refine_ls_matrix_type full
_refine_ls_number_parameters 593
_refine_ls_number_reflns 10983
_refine_ls_number_restraints 0
_refine_ls_restrained_S_all 0.969
_refine_ls_R_factor_all 0.0434
_refine_ls_R_factor_gt 0.0280
_refine_ls_shift/su_max 0.001
_refine_ls_shift/su_mean 0.000
_refine_ls_structure_factor_coef Fsqd
_refine_ls_weighting_details 'calc w=1/[\s^2^(Fo^2^)+(0.0401P)^2^+0.0000P] where P=(Fo^2^+2Fc^2^)/3'
_refine_ls_weighting_scheme calc
_refine_ls_wR_factor_gt 0.0649
_refine_ls_wR_factor_ref 0.0723
_reflns_number_gt 8616
_reflns_number_total 10983
_reflns_threshold_expression I>2\s(I)
_cod_data_source_file ic802380u_si_002.cif
_cod_data_source_block ben3
_cod_original_sg_symbol_Hall '-P 1        '
_cod_original_sg_symbol_H-M 'P -1        '
_cod_database_code 4301871

loop_
_symmetry_equiv_pos_as_xyz
'x, y, z'
'-x, -y, -z'

loop_
_atom_site_label
_atom_site_type_symbol
_atom_site_fract_x
_atom_site_fract_y
_atom_site_fract_z
_atom_site_U_iso_or_equiv
_atom_site_adp_type
_atom_site_occupancy
_atom_site_symmetry_multiplicity
_atom_site_calc_flag
_atom_site_refinement_flags
_atom_site_disorder_assembly
_atom_site_disorder_group
Ta1 Ta 0.563933(15) -0.091338(11) 0.286127(9) 0.02291(5) Uani 1 1 d . . .
Ta2 Ta 0.456277(15) 0.079254(11) 0.214895(9) 0.02258(6) Uani 1 1 d . . .
Si1 Si 0.82289(11) -0.22434(8) 0.20100(6) 0.0249(2) Uani 1 1 d . . .
Si2 Si 0.20185(11) 0.21671(8) 0.29960(6) 0.0247(2) Uani 1 1 d . . .
Cl1 Cl 0.20067(16) 0.60235(12) 0.07326(10) 0.0716(4) Uani 1 1 d . . .
Cl2 Cl 0.44180(15) 0.54332(12) 0.10024(9) 0.0670(4) Uani 1 1 d . . .
Cl3 Cl 0.87966(19) 0.41279(13) 0.42930(10) 0.0847(6) Uani 1 1 d . . .
Cl4 Cl 0.62639(17) 0.44263(15) 0.41046(10) 0.0863(5) Uani 1 1 d . . .
O1 O 0.6916(2) -0.18032(18) 0.24385(15) 0.0252(6) Uani 1 1 d . . .
O2 O 0.4117(2) -0.02006(18) 0.30480(14) 0.0229(6) Uani 1 1 d . . .
O3 O 0.6086(2) 0.00769(18) 0.19593(14) 0.0219(6) Uani 1 1 d . . .
O4 O 0.3309(3) 0.16879(18) 0.25705(15) 0.0267(6) Uani 1 1 d . . .
N1 N 0.4875(3) -0.1880(3) 0.3790(2) 0.0337(9) Uani 1 1 d . . .
N2 N 0.6600(3) -0.0083(3) 0.3343(2) 0.0314(8) Uani 1 1 d . . .
N3 N 0.5775(3) 0.1475(2) 0.2949(2) 0.0299(8) Uani 1 1 d . . .
N4 N 0.4419(3) -0.1594(2) 0.2061(2) 0.0298(8) Uani 1 1 d . . .
N5 N 0.3589(3) -0.0032(2) 0.1675(2) 0.0308(8) Uani 1 1 d . . .
N6 N 0.5339(3) 0.1758(3) 0.1219(2) 0.0341(9) Uani 1 1 d . . .
C1 C 0.9210(4) -0.1314(3) 0.1250(2) 0.0294(9) Uani 1 1 d . . .
C2 C 0.9450(5) -0.0468(3) 0.1630(3) 0.0410(11) Uani 1 1 d . . .
H2A H 0.9988 -0.0660 0.1974 0.061 Uiso 1 1 calc R . .
H2B H 0.8645 -0.0252 0.1920 0.061 Uiso 1 1 calc R . .
H2C H 0.9871 0.0050 0.1239 0.061 Uiso 1 1 calc R . .
C3 C 0.8488(4) -0.0961(3) 0.0644(3) 0.0373(11) Uani 1 1 d . . .
H3A H 0.7706 -0.0667 0.0886 0.056 Uiso 1 1 calc R . .
H3B H 0.8286 -0.1500 0.0411 0.056 Uiso 1 1 calc R . .
H3C H 0.9016 -0.0491 0.0251 0.056 Uiso 1 1 calc R . .
C4 C 1.0502(4) -0.1693(3) 0.0864(3) 0.0359(10) Uani 1 1 d . . .
H4A H 1.1011 -0.1175 0.0512 0.054 Uiso 1 1 calc R . .
H4B H 1.0375 -0.2205 0.0582 0.054 Uiso 1 1 calc R . .
H4C H 1.0938 -0.1937 0.1253 0.054 Uiso 1 1 calc R . .
C5 C 0.7859(4) -0.3348(3) 0.1638(2) 0.0285(9) Uani 1 1 d . . .
C6 C 0.8371(4) -0.3571(3) 0.0910(3) 0.0390(11) Uani 1 1 d . . .
H6 H 0.8918 -0.3119 0.0546 0.047 Uiso 1 1 calc R . .
C7 C 0.8105(5) -0.4429(4) 0.0702(3) 0.0481(13) Uani 1 1 d . . .
H7 H 0.8482 -0.4564 0.0203 0.058 Uiso 1 1 calc R . .
C8 C 0.7298(5) -0.5091(3) 0.1213(3) 0.0454(13) Uani 1 1 d . . .
H8 H 0.7108 -0.5677 0.1067 0.054 Uiso 1 1 calc R . .
C9 C 0.6766(4) -0.4894(3) 0.1942(3) 0.0394(11) Uani 1 1 d . . .
H9 H 0.6208 -0.5346 0.2300 0.047 Uiso 1 1 calc R . .
C10 C 0.7047(4) -0.4036(3) 0.2149(3) 0.0341(10) Uani 1 1 d . . .
H10 H 0.6679 -0.3910 0.2652 0.041 Uiso 1 1 calc R . .
C11 C 0.9156(4) -0.2651(3) 0.2724(2) 0.0291(9) Uani 1 1 d . . .
C12 C 0.9902(4) -0.3456(3) 0.2668(3) 0.0393(11) Uani 1 1 d . . .
H12 H 0.9900 -0.3826 0.2275 0.047 Uiso 1 1 calc R . .
C13 C 1.0633(5) -0.3724(4) 0.3162(3) 0.0536(14) Uani 1 1 d . . .
H13 H 1.1140 -0.4268 0.3106 0.064 Uiso 1 1 calc R . .
C14 C 1.0628(5) -0.3195(4) 0.3745(3) 0.0550(15) Uani 1 1 d . . .
H14 H 1.1106 -0.3392 0.4102 0.066 Uiso 1 1 calc R . .
C15 C 0.9937(5) -0.2391(4) 0.3806(3) 0.0530(14) Uani 1 1 d . . .
H15 H 0.9965 -0.2014 0.4190 0.064 Uiso 1 1 calc R . .
C16 C 0.9190(5) -0.2126(4) 0.3303(3) 0.0423(12) Uani 1 1 d . . .
H16 H 0.8696 -0.1576 0.3358 0.051 Uiso 1 1 calc R . .
C17 C 0.5473(5) -0.2741(3) 0.4038(3) 0.0490(13) Uani 1 1 d . . .
H17A H 0.5538 -0.2734 0.4560 0.073 Uiso 1 1 calc R . .
H17B H 0.6319 -0.2771 0.3701 0.073 Uiso 1 1 calc R . .
H17C H 0.4966 -0.3298 0.4021 0.073 Uiso 1 1 calc R . .
C18 C 0.3636(5) -0.1811(4) 0.4320(3) 0.0476(13) Uani 1 1 d . . .
H18A H 0.3127 -0.2388 0.4356 0.071 Uiso 1 1 calc R . .
H18B H 0.3207 -0.1256 0.4134 0.071 Uiso 1 1 calc R . .
H18C H 0.3747 -0.1743 0.4823 0.071 Uiso 1 1 calc R . .
C19 C 0.6804(5) -0.0324(4) 0.4110(3) 0.0447(13) Uani 1 1 d . . .
H19A H 0.7636 -0.0077 0.4112 0.067 Uiso 1 1 calc R . .
H19B H 0.6762 -0.1016 0.4251 0.067 Uiso 1 1 calc R . .
H19C H 0.6150 -0.0037 0.4477 0.067 Uiso 1 1 calc R . .
C20 C 0.6913(4) 0.0898(3) 0.3000(3) 0.0332(10) Uani 1 1 d . . .
H20A H 0.7471 0.0907 0.2482 0.040 Uiso 1 1 calc R . .
H20B H 0.7388 0.1199 0.3304 0.040 Uiso 1 1 calc R . .
C21 C 0.4981(4) 0.1515(3) 0.3728(3) 0.0389(11) Uani 1 1 d . . .
H21A H 0.5490 0.1761 0.4032 0.058 Uiso 1 1 calc R . .
H21B H 0.4654 0.0874 0.3964 0.058 Uiso 1 1 calc R . .
H21C H 0.4275 0.1934 0.3702 0.058 Uiso 1 1 calc R . .
C22 C 0.6245(5) 0.2438(3) 0.2597(3) 0.0455(12) Uani 1 1 d . . .
H22A H 0.5537 0.2831 0.2523 0.068 Uiso 1 1 calc R . .
H22B H 0.6843 0.2409 0.2104 0.068 Uiso 1 1 calc R . .
H22C H 0.6670 0.2717 0.2929 0.068 Uiso 1 1 calc R . .
C23 C 0.3963(5) -0.2565(3) 0.2419(3) 0.0445(12) Uani 1 1 d . . .
H23A H 0.3481 -0.2834 0.2111 0.067 Uiso 1 1 calc R . .
H23B H 0.3422 -0.2543 0.2931 0.067 Uiso 1 1 calc R . .
H23C H 0.4686 -0.2964 0.2454 0.067 Uiso 1 1 calc R . .
C24 C 0.5201(4) -0.1639(3) 0.1282(2) 0.0347(10) Uani 1 1 d . . .
H24A H 0.5923 -0.2042 0.1307 0.052 Uiso 1 1 calc R . .
H24B H 0.5505 -0.0997 0.1036 0.052 Uiso 1 1 calc R . .
H24C H 0.4694 -0.1907 0.0987 0.052 Uiso 1 1 calc R . .
C25 C 0.3283(4) -0.1011(3) 0.2012(3) 0.0350(11) Uani 1 1 d . . .
H25A H 0.2806 -0.1309 0.1709 0.042 Uiso 1 1 calc R . .
H25B H 0.2727 -0.1023 0.2531 0.042 Uiso 1 1 calc R . .
C26 C 0.3343(5) 0.0222(4) 0.0917(3) 0.0462(13) Uani 1 1 d . . .
H26A H 0.3938 -0.0101 0.0544 0.069 Uiso 1 1 calc R . .
H26B H 0.3449 0.0912 0.0765 0.069 Uiso 1 1 calc R . .
H26C H 0.2479 0.0024 0.0939 0.069 Uiso 1 1 calc R . .
C27 C 0.4771(5) 0.2656(4) 0.0991(3) 0.0537(14) Uani 1 1 d . . .
H27A H 0.5349 0.3189 0.0966 0.081 Uiso 1 1 calc R . .
H27B H 0.3973 0.2729 0.1364 0.081 Uiso 1 1 calc R . .
H27C H 0.4612 0.2649 0.0489 0.081 Uiso 1 1 calc R . .
C28 C 0.6555(5) 0.1675(4) 0.0680(3) 0.0510(14) Uani 1 1 d . . .
H28A H 0.6432 0.1683 0.0169 0.077 Uiso 1 1 calc R . .
H28B H 0.6936 0.1077 0.0830 0.077 Uiso 1 1 calc R . .
H28C H 0.7114 0.2210 0.0680 0.077 Uiso 1 1 calc R . .
C29 C 0.0957(4) 0.1235(3) 0.3709(2) 0.0306(9) Uani 1 1 d . . .
C30 C 0.0654(5) 0.0449(3) 0.3293(3) 0.0449(12) Uani 1 1 d . . .
H30A H 0.0151 -0.0057 0.3661 0.067 Uiso 1 1 calc R . .
H30B H 0.1440 0.0190 0.3018 0.067 Uiso 1 1 calc R . .
H30C H 0.0175 0.0709 0.2930 0.067 Uiso 1 1 calc R . .
C31 C 0.1621(4) 0.0781(3) 0.4310(3) 0.0417(12) Uani 1 1 d . . .
H31A H 0.1041 0.0324 0.4685 0.062 Uiso 1 1 calc R . .
H31B H 0.1879 0.1277 0.4566 0.062 Uiso 1 1 calc R . .
H31C H 0.2367 0.0452 0.4062 0.062 Uiso 1 1 calc R . .
C32 C -0.0295(4) 0.1667(3) 0.4095(3) 0.0368(11) Uani 1 1 d . . .
H32A H -0.0698 0.1965 0.3705 0.055 Uiso 1 1 calc R . .
H32B H -0.0125 0.2147 0.4395 0.055 Uiso 1 1 calc R . .
H32C H -0.0856 0.1164 0.4430 0.055 Uiso 1 1 calc R . .
C33 C 0.2431(4) 0.3204(3) 0.3424(2) 0.0288(9) Uani 1 1 d . . .
C34 C 0.2091(5) 0.3296(4) 0.4195(3) 0.0474(13) Uani 1 1 d . . .
H34 H 0.1612 0.2794 0.4544 0.057 Uiso 1 1 calc R . .
C35 C 0.2419(6) 0.4087(4) 0.4474(3) 0.0635(17) Uani 1 1 d . . .
H35 H 0.2159 0.4126 0.5003 0.076 Uiso 1 1 calc R . .
C36 C 0.3124(5) 0.4815(4) 0.3979(4) 0.0570(16) Uani 1 1 d . . .
H36 H 0.3358 0.5360 0.4165 0.068 Uiso 1 1 calc R . .
C37 C 0.3491(5) 0.4756(3) 0.3213(3) 0.0453(12) Uani 1 1 d . . .
H37 H 0.3973 0.5262 0.2871 0.054 Uiso 1 1 calc R . .
C38 C 0.3158(4) 0.3959(3) 0.2941(3) 0.0377(11) Uani 1 1 d . . .
H38 H 0.3430 0.3924 0.2411 0.045 Uiso 1 1 calc R . .
C39 C 0.1178(4) 0.2652(3) 0.2258(2) 0.0303(9) Uani 1 1 d . . .
C40 C 0.0546(4) 0.3510(3) 0.2277(3) 0.0351(10) Uani 1 1 d . . .
H40 H 0.0584 0.3886 0.2661 0.042 Uiso 1 1 calc R . .
C41 C -0.0129(4) 0.3825(4) 0.1757(3) 0.0433(12) Uani 1 1 d . . .
H41 H -0.0544 0.4414 0.1782 0.052 Uiso 1 1 calc R . .
C42 C -0.0204(5) 0.3287(4) 0.1201(3) 0.0475(13) Uani 1 1 d . . .
H42 H -0.0665 0.3506 0.0839 0.057 Uiso 1 1 calc R . .
C43 C 0.0391(5) 0.2432(4) 0.1167(3) 0.0532(15) Uani 1 1 d . . .
H43 H 0.0328 0.2053 0.0789 0.064 Uiso 1 1 calc R . .
C44 C 0.1083(5) 0.2124(3) 0.1690(3) 0.0433(12) Uani 1 1 d . . .
H44 H 0.1502 0.1538 0.1658 0.052 Uiso 1 1 calc R . .
C45 C 0.3039(6) 0.5111(4) 0.0822(4) 0.075(2) Uani 1 1 d . . .
H45A H 0.2603 0.4615 0.1238 0.090 Uiso 1 1 calc R . .
H45B H 0.3243 0.4823 0.0346 0.090 Uiso 1 1 calc R . .
C46 C 0.7871(7) 0.4553(7) 0.3720(4) 0.115(3) Uani 1 1 d . . .
H46A H 0.8088 0.4230 0.3261 0.137 Uiso 1 1 calc R . .
H46B H 0.8082 0.5238 0.3551 0.137 Uiso 1 1 calc R . .

loop_
_atom_site_aniso_label
_atom_site_aniso_U_11
_atom_site_aniso_U_22
_atom_site_aniso_U_33
_atom_site_aniso_U_23
_atom_site_aniso_U_13
_atom_site_aniso_U_12
Ta1 0.02145(9) 0.02092(10) 0.02451(10) -0.00089(7) -0.00371(7) 0.00042(7)
Ta2 0.02232(9) 0.02033(9) 0.02388(10) -0.00202(7) -0.00425(7) 0.00097(7)
Si1 0.0255(6) 0.0201(6) 0.0283(6) -0.0031(5) -0.0053(5) 0.0010(5)
Si2 0.0264(6) 0.0201(6) 0.0261(6) -0.0023(5) -0.0043(5) 0.0014(5)
Cl1 0.0756(11) 0.0628(10) 0.0755(11) -0.0135(8) -0.0163(9) 0.0239(9)
Cl2 0.0619(9) 0.0792(11) 0.0616(10) -0.0104(8) -0.0186(8) -0.0018(8)
Cl3 0.1102(14) 0.0762(11) 0.0669(11) -0.0104(9) -0.0220(10) 0.0435(11)
Cl4 0.0781(12) 0.1013(14) 0.0657(11) 0.0019(10) -0.0001(9) -0.0120(11)
O1 0.0254(15) 0.0209(14) 0.0274(15) -0.0026(12) -0.0036(12) -0.0001(12)
O2 0.0229(14) 0.0222(14) 0.0223(14) -0.0027(11) -0.0032(11) 0.0002(12)
O3 0.0211(14) 0.0188(14) 0.0226(14) 0.0004(11) -0.0017(11) -0.0040(11)
O4 0.0298(15) 0.0206(14) 0.0277(15) -0.0019(12) -0.0046(12) 0.0030(12)
N1 0.034(2) 0.031(2) 0.032(2) 0.0010(16) -0.0037(17) 0.0037(17)
N2 0.0290(19) 0.038(2) 0.031(2) -0.0104(17) -0.0131(16) 0.0039(17)
N3 0.032(2) 0.0248(19) 0.036(2) -0.0086(16) -0.0112(17) -0.0012(16)
N4 0.0283(19) 0.0254(19) 0.036(2) -0.0094(16) -0.0068(16) -0.0001(16)
N5 0.034(2) 0.030(2) 0.033(2) -0.0081(16) -0.0149(16) 0.0057(17)
N6 0.035(2) 0.033(2) 0.026(2) 0.0009(16) 0.0028(16) 0.0073(17)
C1 0.028(2) 0.022(2) 0.033(2) -0.0003(18) -0.0004(18) -0.0002(18)
C2 0.043(3) 0.027(2) 0.046(3) -0.010(2) 0.004(2) -0.008(2)
C3 0.035(3) 0.035(3) 0.036(3) 0.007(2) -0.005(2) 0.004(2)
C4 0.027(2) 0.035(3) 0.042(3) -0.006(2) -0.001(2) -0.001(2)
C5 0.027(2) 0.020(2) 0.039(3) -0.0032(18) -0.0113(19) 0.0021(18)
C6 0.043(3) 0.033(3) 0.038(3) -0.006(2) -0.005(2) -0.008(2)
C7 0.059(3) 0.042(3) 0.045(3) -0.017(2) -0.011(3) -0.006(3)
C8 0.044(3) 0.033(3) 0.068(4) -0.019(3) -0.023(3) -0.002(2)
C9 0.038(3) 0.024(2) 0.054(3) 0.000(2) -0.011(2) -0.004(2)
C10 0.038(3) 0.028(2) 0.033(2) -0.0046(19) -0.005(2) 0.001(2)
C11 0.026(2) 0.031(2) 0.028(2) -0.0003(18) -0.0056(18) 0.0011(19)
C12 0.038(3) 0.035(3) 0.045(3) -0.003(2) -0.012(2) 0.004(2)
C13 0.039(3) 0.053(3) 0.069(4) 0.007(3) -0.024(3) 0.010(3)
C14 0.046(3) 0.072(4) 0.048(3) 0.011(3) -0.025(3) -0.007(3)
C15 0.054(3) 0.072(4) 0.033(3) -0.009(3) -0.011(2) -0.009(3)
C16 0.040(3) 0.046(3) 0.041(3) -0.008(2) -0.009(2) 0.001(2)
C17 0.056(3) 0.040(3) 0.041(3) 0.009(2) -0.002(2) 0.010(3)
C18 0.044(3) 0.050(3) 0.036(3) 0.006(2) 0.006(2) 0.006(3)
C19 0.048(3) 0.056(3) 0.038(3) -0.014(2) -0.022(2) 0.014(3)
C20 0.028(2) 0.031(2) 0.045(3) -0.014(2) -0.014(2) -0.001(2)
C21 0.038(3) 0.049(3) 0.037(3) -0.019(2) -0.017(2) 0.012(2)
C22 0.049(3) 0.029(3) 0.061(3) -0.008(2) -0.019(3) -0.006(2)
C23 0.046(3) 0.030(3) 0.059(3) -0.012(2) -0.014(3) -0.004(2)
C24 0.029(2) 0.044(3) 0.036(3) -0.017(2) -0.011(2) 0.008(2)
C25 0.026(2) 0.035(3) 0.050(3) -0.018(2) -0.014(2) 0.003(2)
C26 0.053(3) 0.053(3) 0.042(3) -0.017(2) -0.025(3) 0.014(3)
C27 0.061(4) 0.039(3) 0.048(3) 0.013(2) 0.002(3) 0.013(3)
C28 0.055(3) 0.044(3) 0.038(3) 0.007(2) 0.010(2) 0.013(3)
C29 0.029(2) 0.024(2) 0.034(2) 0.0000(18) -0.0029(19) -0.0016(19)
C30 0.042(3) 0.031(3) 0.054(3) -0.011(2) 0.005(2) -0.008(2)
C31 0.033(3) 0.040(3) 0.042(3) 0.012(2) -0.001(2) 0.004(2)
C32 0.027(2) 0.038(3) 0.038(3) 0.000(2) 0.001(2) -0.003(2)
C33 0.030(2) 0.024(2) 0.032(2) -0.0053(18) -0.0069(19) 0.0038(19)
C34 0.058(3) 0.045(3) 0.036(3) -0.012(2) -0.004(2) -0.011(3)
C35 0.076(4) 0.065(4) 0.048(4) -0.027(3) -0.003(3) -0.019(3)
C36 0.049(3) 0.048(3) 0.085(5) -0.039(3) -0.021(3) 0.002(3)
C37 0.040(3) 0.030(3) 0.064(4) -0.009(2) -0.010(3) -0.001(2)
C38 0.034(3) 0.032(3) 0.045(3) -0.008(2) -0.005(2) 0.004(2)
C39 0.029(2) 0.032(2) 0.028(2) -0.0054(19) -0.0046(18) 0.0043(19)
C40 0.036(2) 0.032(2) 0.036(3) -0.005(2) -0.007(2) 0.005(2)
C41 0.042(3) 0.043(3) 0.047(3) -0.006(2) -0.015(2) 0.012(2)
C42 0.050(3) 0.060(3) 0.035(3) -0.003(2) -0.018(2) 0.017(3)
C43 0.070(4) 0.064(4) 0.035(3) -0.017(3) -0.026(3) 0.022(3)
C44 0.056(3) 0.040(3) 0.038(3) -0.014(2) -0.014(2) 0.017(2)
C45 0.072(4) 0.066(4) 0.097(5) -0.006(4) -0.041(4) 0.013(4)
C46 0.075(5) 0.200(10) 0.064(5) -0.002(6) -0.018(4) -0.019(6)

loop_
_atom_type_symbol
_atom_type_description
_atom_type_scat_dispersion_real
_atom_type_scat_dispersion_imag
_atom_type_scat_source
C C 0.0033 0.0016 'International Tables Vol C Tables 4.2.6.8 and 6.1.1.4'
H H 0.0000 0.0000 'International Tables Vol C Tables 4.2.6.8 and 6.1.1.4'
N N 0.0061 0.0033 'International Tables Vol C Tables 4.2.6.8 and 6.1.1.4'
O O 0.0106 0.0060 'International Tables Vol C Tables 4.2.6.8 and 6.1.1.4'
Si Si 0.0817 0.0704 'International Tables Vol C Tables 4.2.6.8 and 6.1.1.4'
Ta Ta -0.7052 6.5227 'International Tables Vol C Tables 4.2.6.8 and 6.1.1.4'
Cl Cl 0.1484 0.1585 'International Tables Vol C Tables 4.2.6.8 and 6.1.1.4'

loop_
_geom_angle_atom_site_label_1
_geom_angle_atom_site_label_2
_geom_angle_atom_site_label_3
_geom_angle
_geom_angle_site_symmetry_1
_geom_angle_site_symmetry_3
_geom_angle_publ_flag
O2 Ta1 O1 160.98(11) . . yes
O2 Ta1 O3 80.90(11) . . yes
O1 Ta1 O3 95.06(11) . . yes
O2 Ta1 N2 95.45(12) . . yes
O1 Ta1 N2 102.81(12) . . yes
O3 Ta1 N2 85.75(13) . . yes
O2 Ta1 N1 90.24(13) . . yes
O1 Ta1 N1 92.11(13) . . yes
O3 Ta1 N1 170.38(12) . . yes
N2 Ta1 N1 98.93(15) . . yes
O2 Ta1 N4 77.99(11) . . yes
O1 Ta1 N4 83.04(11) . . yes
O3 Ta1 N4 81.73(11) . . yes
N2 Ta1 N4 166.63(13) . . yes
N1 Ta1 N4 92.80(13) . . yes
O2 Ta1 Ta2 41.03(8) . . yes
O1 Ta1 Ta2 132.30(8) . . yes
O3 Ta1 Ta2 39.87(7) . . yes
N2 Ta1 Ta2 90.59(10) . . yes
N1 Ta1 Ta2 131.17(10) . . yes
N4 Ta1 Ta2 76.78(8) . . yes
O3 Ta2 O4 160.60(11) . . yes
O3 Ta2 O2 80.86(11) . . yes
O4 Ta2 O2 95.44(11) . . yes
O3 Ta2 N5 95.79(12) . . yes
O4 Ta2 N5 102.93(12) . . yes
O2 Ta2 N5 85.41(13) . . yes
O3 Ta2 N6 89.88(12) . . yes
O4 Ta2 N6 92.07(13) . . yes
O2 Ta2 N6 170.02(12) . . yes
N5 Ta2 N6 99.32(15) . . yes
O3 Ta2 N3 78.38(11) . . yes
O4 Ta2 N3 82.25(11) . . yes
O2 Ta2 N3 81.93(11) . . yes
N5 Ta2 N3 166.74(13) . . yes
N6 Ta2 N3 92.62(13) . . yes
O3 Ta2 Ta1 41.08(8) . . yes
O4 Ta2 Ta1 132.36(8) . . yes
O2 Ta2 Ta1 39.78(7) . . yes
N5 Ta2 Ta1 90.81(10) . . yes
N6 Ta2 Ta1 130.84(10) . . yes
N3 Ta2 Ta1 76.93(8) . . yes
O1 Si1 C11 109.28(17) . . ?
O1 Si1 C5 108.76(17) . . ?
C11 Si1 C5 105.54(18) . . ?
O1 Si1 C1 110.62(16) . . ?
C11 Si1 C1 108.70(19) . . ?
C5 Si1 C1 113.75(19) . . ?
O4 Si2 C33 109.26(17) . . ?
O4 Si2 C39 108.18(17) . . ?
C33 Si2 C39 106.82(19) . . ?
O4 Si2 C29 110.04(17) . . ?
C33 Si2 C29 113.66(19) . . ?
C39 Si2 C29 108.69(19) . . ?
Si1 O1 Ta1 162.59(17) . . ?
Ta1 O2 Ta2 99.19(12) . . ?
Ta2 O3 Ta1 99.05(11) . . ?
Si2 O4 Ta2 164.06(18) . . ?
C17 N1 C18 109.4(4) . . ?
C17 N1 Ta1 125.5(3) . . ?
C18 N1 Ta1 125.1(3) . . ?
C20 N2 C19 114.7(4) . . ?
C20 N2 Ta1 119.5(3) . . ?
C19 N2 Ta1 124.7(3) . . ?
C22 N3 C21 109.0(4) . . ?
C22 N3 C20 106.6(3) . . ?
C21 N3 C20 108.9(3) . . ?
C22 N3 Ta2 109.9(3) . . ?
C21 N3 Ta2 111.4(3) . . ?
C20 N3 Ta2 110.9(2) . . ?
C24 N4 C23 108.6(3) . . ?
C24 N4 C25 108.9(3) . . ?
C23 N4 C25 107.6(3) . . ?
C24 N4 Ta1 111.8(2) . . ?
C23 N4 Ta1 109.1(3) . . ?
C25 N4 Ta1 110.7(2) . . ?
C25 N5 C26 114.7(4) . . ?
C25 N5 Ta2 119.6(3) . . ?
C26 N5 Ta2 124.7(3) . . ?
C28 N6 C27 109.2(4) . . ?
C28 N6 Ta2 125.4(3) . . ?
C27 N6 Ta2 125.4(3) . . ?
C2 C1 C4 107.9(3) . . ?
C2 C1 C3 108.1(4) . . ?
C4 C1 C3 109.9(4) . . ?
C2 C1 Si1 108.2(3) . . ?
C4 C1 Si1 111.9(3) . . ?
C3 C1 Si1 110.6(3) . . ?
C1 C2 H2A 109.5 . . ?
C1 C2 H2B 109.5 . . ?
H2A C2 H2B 109.5 . . ?
C1 C2 H2C 109.5 . . ?
H2A C2 H2C 109.5 . . ?
H2B C2 H2C 109.5 . . ?
C1 C3 H3A 109.5 . . ?
C1 C3 H3B 109.5 . . ?
H3A C3 H3B 109.5 . . ?
C1 C3 H3C 109.5 . . ?
H3A C3 H3C 109.5 . . ?
H3B C3 H3C 109.5 . . ?
C1 C4 H4A 109.5 . . ?
C1 C4 H4B 109.5 . . ?
H4A C4 H4B 109.5 . . ?
C1 C4 H4C 109.5 . . ?
H4A C4 H4C 109.5 . . ?
H4B C4 H4C 109.5 . . ?
C6 C5 C10 116.6(4) . . ?
C6 C5 Si1 125.9(3) . . ?
C10 C5 Si1 117.4(3) . . ?
C7 C6 C5 121.9(5) . . ?
C7 C6 H6 119.1 . . ?
C5 C6 H6 119.1 . . ?
C8 C7 C6 120.4(5) . . ?
C8 C7 H7 119.8 . . ?
C6 C7 H7 119.8 . . ?
C7 C8 C9 119.4(4) . . ?
C7 C8 H8 120.3 . . ?
C9 C8 H8 120.3 . . ?
C10 C9 C8 119.8(5) . . ?
C10 C9 H9 120.1 . . ?
C8 C9 H9 120.1 . . ?
C9 C10 C5 121.9(4) . . ?
C9 C10 H10 119.1 . . ?
C5 C10 H10 119.1 . . ?
C16 C11 C12 117.2(4) . . ?
C16 C11 Si1 120.8(3) . . ?
C12 C11 Si1 121.8(3) . . ?
C13 C12 C11 121.9(5) . . ?
C13 C12 H12 119.0 . . ?
C11 C12 H12 119.0 . . ?
C12 C13 C14 119.5(5) . . ?
C12 C13 H13 120.3 . . ?
C14 C13 H13 120.3 . . ?
C15 C14 C13 120.2(5) . . ?
C15 C14 H14 119.9 . . ?
C13 C14 H14 119.9 . . ?
C14 C15 C16 119.9(5) . . ?
C14 C15 H15 120.1 . . ?
C16 C15 H15 120.1 . . ?
C11 C16 C15 121.2(5) . . ?
C11 C16 H16 119.4 . . ?
C15 C16 H16 119.4 . . ?
N1 C17 H17A 109.5 . . ?
N1 C17 H17B 109.5 . . ?
H17A C17 H17B 109.5 . . ?
N1 C17 H17C 109.5 . . ?
H17A C17 H17C 109.5 . . ?
H17B C17 H17C 109.5 . . ?
N1 C18 H18A 109.5 . . ?
N1 C18 H18B 109.5 . . ?
H18A C18 H18B 109.5 . . ?
N1 C18 H18C 109.5 . . ?
H18A C18 H18C 109.5 . . ?
H18B C18 H18C 109.5 . . ?
N2 C19 H19A 109.5 . . ?
N2 C19 H19B 109.5 . . ?
H19A C19 H19B 109.5 . . ?
N2 C19 H19C 109.5 . . ?
H19A C19 H19C 109.5 . . ?
H19B C19 H19C 109.5 . . ?
N2 C20 N3 113.3(3) . . ?
N2 C20 H20A 108.9 . . ?
N3 C20 H20A 108.9 . . ?
N2 C20 H20B 108.9 . . ?
N3 C20 H20B 108.9 . . ?
H20A C20 H20B 107.7 . . ?
N3 C21 H21A 109.5 . . ?
N3 C21 H21B 109.5 . . ?
H21A C21 H21B 109.5 . . ?
N3 C21 H21C 109.5 . . ?
H21A C21 H21C 109.5 . . ?
H21B C21 H21C 109.5 . . ?
N3 C22 H22A 109.5 . . ?
N3 C22 H22B 109.5 . . ?
H22A C22 H22B 109.5 . . ?
N3 C22 H22C 109.5 . . ?
H22A C22 H22C 109.5 . . ?
H22B C22 H22C 109.5 . . ?
N4 C23 H23A 109.5 . . ?
N4 C23 H23B 109.5 . . ?
H23A C23 H23B 109.5 . . ?
N4 C23 H23C 109.5 . . ?
H23A C23 H23C 109.5 . . ?
H23B C23 H23C 109.5 . . ?
N4 C24 H24A 109.5 . . ?
N4 C24 H24B 109.5 . . ?
H24A C24 H24B 109.5 . . ?
N4 C24 H24C 109.5 . . ?
H24A C24 H24C 109.5 . . ?
H24B C24 H24C 109.5 . . ?
N5 C25 N4 113.8(3) . . ?
N5 C25 H25A 108.8 . . ?
N4 C25 H25A 108.8 . . ?
N5 C25 H25B 108.8 . . ?
N4 C25 H25B 108.8 . . ?
H25A C25 H25B 107.7 . . ?
N5 C26 H26A 109.5 . . ?
N5 C26 H26B 109.5 . . ?
H26A C26 H26B 109.5 . . ?
N5 C26 H26C 109.5 . . ?
H26A C26 H26C 109.5 . . ?
H26B C26 H26C 109.5 . . ?
N6 C27 H27A 109.5 . . ?
N6 C27 H27B 109.5 . . ?
H27A C27 H27B 109.5 . . ?
N6 C27 H27C 109.5 . . ?
H27A C27 H27C 109.5 . . ?
H27B C27 H27C 109.5 . . ?
N6 C28 H28A 109.5 . . ?
N6 C28 H28B 109.5 . . ?
H28A C28 H28B 109.5 . . ?
N6 C28 H28C 109.5 . . ?
H28A C28 H28C 109.5 . . ?
H28B C28 H28C 109.5 . . ?
C30 C29 C31 107.5(4) . . ?
C30 C29 C32 108.2(4) . . ?
C31 C29 C32 110.4(4) . . ?
C30 C29 Si2 108.8(3) . . ?
C31 C29 Si2 111.0(3) . . ?
C32 C29 Si2 110.8(3) . . ?
C29 C30 H30A 109.5 . . ?
C29 C30 H30B 109.5 . . ?
H30A C30 H30B 109.5 . . ?
C29 C30 H30C 109.5 . . ?
H30A C30 H30C 109.5 . . ?
H30B C30 H30C 109.5 . . ?
C29 C31 H31A 109.5 . . ?
C29 C31 H31B 109.5 . . ?
H31A C31 H31B 109.5 . . ?
C29 C31 H31C 109.5 . . ?
H31A C31 H31C 109.5 . . ?
H31B C31 H31C 109.5 . . ?
C29 C32 H32A 109.5 . . ?
C29 C32 H32B 109.5 . . ?
H32A C32 H32B 109.5 . . ?
C29 C32 H32C 109.5 . . ?
H32A C32 H32C 109.5 . . ?
H32B C32 H32C 109.5 . . ?
C34 C33 C38 115.9(4) . . ?
C34 C33 Si2 125.8(4) . . ?
C38 C33 Si2 118.4(3) . . ?
C35 C34 C33 122.9(5) . . ?
C35 C34 H34 118.6 . . ?
C33 C34 H34 118.6 . . ?
C36 C35 C34 119.4(5) . . ?
C36 C35 H35 120.3 . . ?
C34 C35 H35 120.3 . . ?
C35 C36 C37 120.0(5) . . ?
C35 C36 H36 120.0 . . ?
C37 C36 H36 120.0 . . ?
C38 C37 C36 120.1(5) . . ?
C38 C37 H37 120.0 . . ?
C36 C37 H37 120.0 . . ?
C37 C38 C33 121.8(5) . . ?
C37 C38 H38 119.1 . . ?
C33 C38 H38 119.1 . . ?
C44 C39 C40 116.8(4) . . ?
C44 C39 Si2 120.3(3) . . ?
C40 C39 Si2 122.8(3) . . ?
C41 C40 C39 121.9(4) . . ?
C41 C40 H40 119.1 . . ?
C39 C40 H40 119.1 . . ?
C42 C41 C40 120.0(5) . . ?
C42 C41 H41 120.0 . . ?
C40 C41 H41 120.0 . . ?
C41 C42 C43 120.0(4) . . ?
C41 C42 H42 120.0 . . ?
C43 C42 H42 120.0 . . ?
C42 C43 C44 119.6(5) . . ?
C42 C43 H43 120.2 . . ?
C44 C43 H43 120.2 . . ?
C43 C44 C39 121.8(4) . . ?
C43 C44 H44 119.1 . . ?
C39 C44 H44 119.1 . . ?
Cl2 C45 Cl1 115.5(4) . . ?
Cl2 C45 H45A 108.4 . . ?
Cl1 C45 H45A 108.4 . . ?
Cl2 C45 H45B 108.4 . . ?
Cl1 C45 H45B 108.4 . . ?
H45A C45 H45B 107.5 . . ?
Cl3 C46 Cl4 116.6(4) . . ?
Cl3 C46 H46A 108.2 . . ?
Cl4 C46 H46A 108.2 . . ?
Cl3 C46 H46B 108.2 . . ?
Cl4 C46 H46B 108.2 . . ?
H46A C46 H46B 107.3 . . ?

loop_
_geom_bond_atom_site_label_1
_geom_bond_atom_site_label_2
_geom_bond_distance
_geom_bond_site_symmetry_2
_geom_bond_publ_flag
Ta1 O2 1.927(3) . yes
Ta1 O1 1.964(3) . yes
Ta1 O3 1.978(3) . yes
Ta1 N2 2.016(3) . yes
Ta1 N1 2.034(4) . yes
Ta1 N4 2.509(3) . yes
Ta1 Ta2 2.9727(5) . yes
Ta2 O3 1.930(3) . yes
Ta2 O4 1.953(3) . yes
Ta2 O2 1.977(3) . yes
Ta2 N5 2.010(3) . yes
Ta2 N6 2.037(4) . yes
Ta2 N3 2.503(3) . yes
Si1 O1 1.623(3) . ?
Si1 C11 1.883(4) . ?
Si1 C5 1.882(4) . ?
Si1 C1 1.895(4) . ?
Si2 O4 1.628(3) . ?
Si2 C33 1.872(4) . ?
Si2 C39 1.877(4) . ?
Si2 C29 1.895(4) . ?
Cl1 C45 1.733(6) . ?
Cl2 C45 1.706(6) . ?
Cl3 C46 1.691(7) . ?
Cl4 C46 1.725(7) . ?
N1 C17 1.456(5) . ?
N1 C18 1.469(6) . ?
N2 C20 1.453(5) . ?
N2 C19 1.474(5) . ?
N3 C22 1.466(6) . ?
N3 C21 1.482(5) . ?
N3 C20 1.504(5) . ?
N4 C24 1.479(5) . ?
N4 C23 1.476(6) . ?
N4 C25 1.505(5) . ?
N5 C25 1.447(6) . ?
N5 C26 1.480(5) . ?
N6 C28 1.461(6) . ?
N6 C27 1.471(5) . ?
C1 C2 1.527(6) . ?
C1 C4 1.544(5) . ?
C1 C3 1.551(6) . ?
C2 H2A 0.9800 . ?
C2 H2B 0.9800 . ?
C2 H2C 0.9800 . ?
C3 H3A 0.9800 . ?
C3 H3B 0.9800 . ?
C3 H3C 0.9800 . ?
C4 H4A 0.9800 . ?
C4 H4B 0.9800 . ?
C4 H4C 0.9800 . ?
C5 C6 1.391(6) . ?
C5 C10 1.400(6) . ?
C6 C7 1.383(6) . ?
C6 H6 0.9500 . ?
C7 C8 1.376(7) . ?
C7 H7 0.9500 . ?
C8 C9 1.384(7) . ?
C8 H8 0.9500 . ?
C9 C10 1.386(6) . ?
C9 H9 0.9500 . ?
C10 H10 0.9500 . ?
C11 C16 1.389(6) . ?
C11 C12 1.401(6) . ?
C12 C13 1.371(6) . ?
C12 H12 0.9500 . ?
C13 C14 1.389(8) . ?
C13 H13 0.9500 . ?
C14 C15 1.368(8) . ?
C14 H14 0.9500 . ?
C15 C16 1.394(7) . ?
C15 H15 0.9500 . ?
C16 H16 0.9500 . ?
C17 H17A 0.9800 . ?
C17 H17B 0.9800 . ?
C17 H17C 0.9800 . ?
C18 H18A 0.9800 . ?
C18 H18B 0.9800 . ?
C18 H18C 0.9800 . ?
C19 H19A 0.9800 . ?
C19 H19B 0.9800 . ?
C19 H19C 0.9800 . ?
C20 H20A 0.9900 . ?
C20 H20B 0.9900 . ?
C21 H21A 0.9800 . ?
C21 H21B 0.9800 . ?
C21 H21C 0.9800 . ?
C22 H22A 0.9800 . ?
C22 H22B 0.9800 . ?
C22 H22C 0.9800 . ?
C23 H23A 0.9800 . ?
C23 H23B 0.9800 . ?
C23 H23C 0.9800 . ?
C24 H24A 0.9800 . ?
C24 H24B 0.9800 . ?
C24 H24C 0.9800 . ?
C25 H25A 0.9900 . ?
C25 H25B 0.9900 . ?
C26 H26A 0.9800 . ?
C26 H26B 0.9800 . ?
C26 H26C 0.9800 . ?
C27 H27A 0.9800 . ?
C27 H27B 0.9800 . ?
C27 H27C 0.9800 . ?
C28 H28A 0.9800 . ?
C28 H28B 0.9800 . ?
C28 H28C 0.9800 . ?
C29 C30 1.521(6) . ?
C29 C31 1.538(6) . ?
C29 C32 1.542(6) . ?
C30 H30A 0.9800 . ?
C30 H30B 0.9800 . ?
C30 H30C 0.9800 . ?
C31 H31A 0.9800 . ?
C31 H31B 0.9800 . ?
C31 H31C 0.9800 . ?
C32 H32A 0.9800 . ?
C32 H32B 0.9800 . ?
C32 H32C 0.9800 . ?
C33 C34 1.393(6) . ?
C33 C38 1.402(6) . ?
C34 C35 1.384(7) . ?
C34 H34 0.9500 . ?
C35 C36 1.375(8) . ?
C35 H35 0.9500 . ?
C36 C37 1.375(7) . ?
C36 H36 0.9500 . ?
C37 C38 1.386(6) . ?
C37 H37 0.9500 . ?
C38 H38 0.9500 . ?
C39 C44 1.390(6) . ?
C39 C40 1.398(6) . ?
C40 C41 1.377(6) . ?
C40 H40 0.9500 . ?
C41 C42 1.377(7) . ?
C41 H41 0.9500 . ?
C42 C43 1.376(7) . ?
C42 H42 0.9500 . ?
C43 C44 1.391(6) . ?
C43 H43 0.9500 . ?
C44 H44 0.9500 . ?
C45 H45A 0.9900 . ?
C45 H45B 0.9900 . ?
C46 H46A 0.9900 . ?
C46 H46B 0.9900 . ?

loop_
_geom_torsion_atom_site_label_1
_geom_torsion_atom_site_label_2
_geom_torsion_atom_site_label_3
_geom_torsion_atom_site_label_4
_geom_torsion
_geom_torsion_site_symmetry_1
_geom_torsion_site_symmetry_2
_geom_torsion_site_symmetry_3
_geom_torsion_site_symmetry_4
_geom_torsion_publ_flag
O2 Ta1 Ta2 O3 -179.72(15) . . . . ?
O1 Ta1 Ta2 O3 -25.36(15) . . . . ?
N2 Ta1 Ta2 O3 82.65(15) . . . . ?
N1 Ta1 Ta2 O3 -174.93(17) . . . . ?
N4 Ta1 Ta2 O3 -92.91(14) . . . . ?
O2 Ta1 Ta2 O4 26.57(16) . . . . ?
O1 Ta1 Ta2 O4 -179.07(14) . . . . ?
O3 Ta1 Ta2 O4 -153.71(16) . . . . ?
N2 Ta1 Ta2 O4 -71.06(15) . . . . ?
N1 Ta1 Ta2 O4 31.36(17) . . . . ?
N4 Ta1 Ta2 O4 113.39(14) . . . . ?
O1 Ta1 Ta2 O2 154.36(16) . . . . ?
O3 Ta1 Ta2 O2 179.72(15) . . . . ?
N2 Ta1 Ta2 O2 -97.63(15) . . . . ?
N1 Ta1 Ta2 O2 4.79(17) . . . . ?
N4 Ta1 Ta2 O2 86.81(14) . . . . ?
O2 Ta1 Ta2 N5 -81.83(15) . . . . ?
O1 Ta1 Ta2 N5 72.52(15) . . . . ?
O3 Ta1 Ta2 N5 97.89(15) . . . . ?
N2 Ta1 Ta2 N5 -179.47(14) . . . . ?
N1 Ta1 Ta2 N5 -77.04(17) . . . . ?
N4 Ta1 Ta2 N5 4.98(13) . . . . ?
O2 Ta1 Ta2 N6 175.09(17) . . . . ?
O1 Ta1 Ta2 N6 -30.55(17) . . . . ?
O3 Ta1 Ta2 N6 -5.19(17) . . . . ?
N2 Ta1 Ta2 N6 77.46(17) . . . . ?
N1 Ta1 Ta2 N6 179.88(18) . . . . ?
N4 Ta1 Ta2 N6 -98.10(16) . . . . ?
O2 Ta1 Ta2 N3 93.06(14) . . . . ?
O1 Ta1 Ta2 N3 -112.58(13) . . . . ?
O3 Ta1 Ta2 N3 -87.22(14) . . . . ?
N2 Ta1 Ta2 N3 -4.57(13) . . . . ?
N1 Ta1 Ta2 N3 97.85(16) . . . . ?
N4 Ta1 Ta2 N3 179.87(11) . . . . ?
C11 Si1 O1 Ta1 93.0(6) . . . . ?
C5 Si1 O1 Ta1 -152.3(5) . . . . ?
C1 Si1 O1 Ta1 -26.7(6) . . . . ?
O2 Ta1 O1 Si1 119.7(5) . . . . ?
O3 Ta1 O1 Si1 43.0(6) . . . . ?
N2 Ta1 O1 Si1 -43.7(6) . . . . ?
N1 Ta1 O1 Si1 -143.4(6) . . . . ?
N4 Ta1 O1 Si1 124.1(6) . . . . ?
Ta2 Ta1 O1 Si1 59.0(6) . . . . ?
O1 Ta1 O2 Ta2 -79.2(3) . . . . ?
O3 Ta1 O2 Ta2 -0.18(10) . . . . ?
N2 Ta1 O2 Ta2 84.61(14) . . . . ?
N1 Ta1 O2 Ta2 -176.40(13) . . . . ?
N4 Ta1 O2 Ta2 -83.59(12) . . . . ?
O3 Ta2 O2 Ta1 0.19(10) . . . . ?
O4 Ta2 O2 Ta1 -160.60(11) . . . . ?
N5 Ta2 O2 Ta1 96.81(13) . . . . ?
N6 Ta2 O2 Ta1 -21.9(7) . . . . ?
N3 Ta2 O2 Ta1 -79.25(12) . . . . ?
O4 Ta2 O3 Ta1 80.2(3) . . . . ?
O2 Ta2 O3 Ta1 -0.18(10) . . . . ?
N5 Ta2 O3 Ta1 -84.57(14) . . . . ?
N6 Ta2 O3 Ta1 176.08(13) . . . . ?
N3 Ta2 O3 Ta1 83.38(12) . . . . ?
O2 Ta1 O3 Ta2 0.19(10) . . . . ?
O1 Ta1 O3 Ta2 161.46(11) . . . . ?
N2 Ta1 O3 Ta2 -96.03(13) . . . . ?
N1 Ta1 O3 Ta2 23.4(7) . . . . ?
N4 Ta1 O3 Ta2 79.26(12) . . . . ?
C33 Si2 O4 Ta2 147.8(6) . . . . ?
C39 Si2 O4 Ta2 -96.3(6) . . . . ?
C29 Si2 O4 Ta2 22.3(7) . . . . ?
O3 Ta2 O4 Si2 -121.1(6) . . . . ?
O2 Ta2 O4 Si2 -43.2(6) . . . . ?
N5 Ta2 O4 Si2 43.3(6) . . . . ?
N6 Ta2 O4 Si2 143.4(6) . . . . ?
N3 Ta2 O4 Si2 -124.3(6) . . . . ?
Ta1 Ta2 O4 Si2 -59.9(7) . . . . ?
O2 Ta1 N1 C17 177.0(4) . . . . ?
O1 Ta1 N1 C17 15.9(4) . . . . ?
O3 Ta1 N1 C17 154.0(6) . . . . ?
N2 Ta1 N1 C17 -87.5(4) . . . . ?
N4 Ta1 N1 C17 99.0(4) . . . . ?
Ta2 Ta1 N1 C17 173.9(3) . . . . ?
O2 Ta1 N1 C18 -3.8(4) . . . . ?
O1 Ta1 N1 C18 -164.9(4) . . . . ?
O3 Ta1 N1 C18 -26.7(9) . . . . ?
N2 Ta1 N1 C18 91.8(4) . . . . ?
N4 Ta1 N1 C18 -81.8(4) . . . . ?
Ta2 Ta1 N1 C18 -6.9(4) . . . . ?
O2 Ta1 N2 C20 -65.3(3) . . . . ?
O1 Ta1 N2 C20 109.3(3) . . . . ?
O3 Ta1 N2 C20 15.1(3) . . . . ?
N1 Ta1 N2 C20 -156.4(3) . . . . ?
N4 Ta1 N2 C20 -5.5(7) . . . . ?
Ta2 Ta1 N2 C20 -24.5(3) . . . . ?
O2 Ta1 N2 C19 101.7(3) . . . . ?
O1 Ta1 N2 C19 -83.6(3) . . . . ?
O3 Ta1 N2 C19 -177.9(3) . . . . ?
N1 Ta1 N2 C19 10.6(3) . . . . ?
N4 Ta1 N2 C19 161.6(5) . . . . ?
Ta2 Ta1 N2 C19 142.5(3) . . . . ?
O3 Ta2 N3 C22 107.4(3) . . . . ?
O4 Ta2 N3 C22 -73.7(3) . . . . ?
O2 Ta2 N3 C22 -170.4(3) . . . . ?
N5 Ta2 N3 C22 172.3(5) . . . . ?
N6 Ta2 N3 C22 18.0(3) . . . . ?
Ta1 Ta2 N3 C22 149.5(3) . . . . ?
O3 Ta2 N3 C21 -131.7(3) . . . . ?
O4 Ta2 N3 C21 47.2(3) . . . . ?
O2 Ta2 N3 C21 -49.4(3) . . . . ?
N5 Ta2 N3 C21 -66.8(6) . . . . ?
N6 Ta2 N3 C21 139.0(3) . . . . ?
Ta1 Ta2 N3 C21 -89.6(3) . . . . ?
O3 Ta2 N3 C20 -10.2(3) . . . . ?
O4 Ta2 N3 C20 168.7(3) . . . . ?
O2 Ta2 N3 C20 72.1(3) . . . . ?
N5 Ta2 N3 C20 54.7(7) . . . . ?
N6 Ta2 N3 C20 -99.5(3) . . . . ?
Ta1 Ta2 N3 C20 31.9(2) . . . . ?
O2 Ta1 N4 C24 131.8(3) . . . . ?
O1 Ta1 N4 C24 -46.7(3) . . . . ?
O3 Ta1 N4 C24 49.4(3) . . . . ?
N2 Ta1 N4 C24 70.2(6) . . . . ?
N1 Ta1 N4 C24 -138.5(3) . . . . ?
Ta2 Ta1 N4 C24 89.8(3) . . . . ?
O2 Ta1 N4 C23 -108.0(3) . . . . ?
O1 Ta1 N4 C23 73.4(3) . . . . ?
O3 Ta1 N4 C23 169.6(3) . . . . ?
N2 Ta1 N4 C23 -169.7(5) . . . . ?
N1 Ta1 N4 C23 -18.4(3) . . . . ?
Ta2 Ta1 N4 C23 -150.1(3) . . . . ?
O2 Ta1 N4 C25 10.2(3) . . . . ?
O1 Ta1 N4 C25 -168.3(3) . . . . ?
O3 Ta1 N4 C25 -72.2(3) . . . . ?
N2 Ta1 N4 C25 -51.4(7) . . . . ?
N1 Ta1 N4 C25 99.9(3) . . . . ?
Ta2 Ta1 N4 C25 -31.9(3) . . . . ?
O3 Ta2 N5 C25 64.6(3) . . . . ?
O4 Ta2 N5 C25 -110.2(3) . . . . ?
O2 Ta2 N5 C25 -15.7(3) . . . . ?
N6 Ta2 N5 C25 155.4(3) . . . . ?
N3 Ta2 N5 C25 1.5(7) . . . . ?
Ta1 Ta2 N5 C25 23.8(3) . . . . ?
O3 Ta2 N5 C26 -103.6(3) . . . . ?
O4 Ta2 N5 C26 81.6(3) . . . . ?
O2 Ta2 N5 C26 176.1(3) . . . . ?
N6 Ta2 N5 C26 -12.7(3) . . . . ?
N3 Ta2 N5 C26 -166.6(5) . . . . ?
Ta1 Ta2 N5 C26 -144.4(3) . . . . ?
O3 Ta2 N6 C28 5.5(4) . . . . ?
O4 Ta2 N6 C28 166.2(4) . . . . ?
O2 Ta2 N6 C28 27.4(9) . . . . ?
N5 Ta2 N6 C28 -90.3(4) . . . . ?
N3 Ta2 N6 C28 83.9(4) . . . . ?
Ta1 Ta2 N6 C28 8.9(5) . . . . ?
O3 Ta2 N6 C27 -173.5(4) . . . . ?
O4 Ta2 N6 C27 -12.8(4) . . . . ?
O2 Ta2 N6 C27 -151.7(6) . . . . ?
N5 Ta2 N6 C27 90.7(4) . . . . ?
N3 Ta2 N6 C27 -95.1(4) . . . . ?
Ta1 Ta2 N6 C27 -170.1(3) . . . . ?
O1 Si1 C1 C2 57.9(3) . . . . ?
C11 Si1 C1 C2 -62.1(3) . . . . ?
C5 Si1 C1 C2 -179.4(3) . . . . ?
O1 Si1 C1 C4 176.6(3) . . . . ?
C11 Si1 C1 C4 56.6(3) . . . . ?
C5 Si1 C1 C4 -60.7(3) . . . . ?
O1 Si1 C1 C3 -60.4(3) . . . . ?
C11 Si1 C1 C3 179.6(3) . . . . ?
C5 Si1 C1 C3 62.3(3) . . . . ?
O1 Si1 C5 C6 132.8(4) . . . . ?
C11 Si1 C5 C6 -110.0(4) . . . . ?
C1 Si1 C5 C6 9.1(4) . . . . ?
O1 Si1 C5 C10 -50.9(3) . . . . ?
C11 Si1 C5 C10 66.3(3) . . . . ?
C1 Si1 C5 C10 -174.6(3) . . . . ?
C10 C5 C6 C7 -0.7(7) . . . . ?
Si1 C5 C6 C7 175.7(4) . . . . ?
C5 C6 C7 C8 1.1(8) . . . . ?
C6 C7 C8 C9 -0.8(8) . . . . ?
C7 C8 C9 C10 0.1(7) . . . . ?
C8 C9 C10 C5 0.3(7) . . . . ?
C6 C5 C10 C9 -0.1(6) . . . . ?
Si1 C5 C10 C9 -176.7(3) . . . . ?
O1 Si1 C11 C16 -39.1(4) . . . . ?
C5 Si1 C11 C16 -155.9(4) . . . . ?
C1 Si1 C11 C16 81.7(4) . . . . ?
O1 Si1 C11 C12 145.1(4) . . . . ?
C5 Si1 C11 C12 28.3(4) . . . . ?
C1 Si1 C11 C12 -94.0(4) . . . . ?
C16 C11 C12 C13 0.4(7) . . . . ?
Si1 C11 C12 C13 176.2(4) . . . . ?
C11 C12 C13 C14 0.9(8) . . . . ?
C12 C13 C14 C15 -2.6(9) . . . . ?
C13 C14 C15 C16 2.9(8) . . . . ?
C12 C11 C16 C15 0.0(7) . . . . ?
Si1 C11 C16 C15 -175.9(4) . . . . ?
C14 C15 C16 C11 -1.6(8) . . . . ?
C19 N2 C20 N3 -109.2(4) . . . . ?
Ta1 N2 C20 N3 59.1(4) . . . . ?
C22 N3 C20 N2 179.8(4) . . . . ?
C21 N3 C20 N2 62.3(4) . . . . ?
Ta2 N3 C20 N2 -60.7(4) . . . . ?
C26 N5 C25 N4 110.8(4) . . . . ?
Ta2 N5 C25 N4 -58.5(4) . . . . ?
C24 N4 C25 N5 -62.9(4) . . . . ?
C23 N4 C25 N5 179.5(4) . . . . ?
Ta1 N4 C25 N5 60.4(4) . . . . ?
O4 Si2 C29 C30 -58.9(3) . . . . ?
C33 Si2 C29 C30 178.2(3) . . . . ?
C39 Si2 C29 C30 59.4(3) . . . . ?
O4 Si2 C29 C31 59.3(3) . . . . ?
C33 Si2 C29 C31 -63.6(4) . . . . ?
C39 Si2 C29 C31 177.6(3) . . . . ?
O4 Si2 C29 C32 -177.7(3) . . . . ?
C33 Si2 C29 C32 59.4(3) . . . . ?
C39 Si2 C29 C32 -59.4(3) . . . . ?
O4 Si2 C33 C34 -119.3(4) . . . . ?
C39 Si2 C33 C34 123.9(4) . . . . ?
C29 Si2 C33 C34 4.0(5) . . . . ?
O4 Si2 C33 C38 60.0(4) . . . . ?
C39 Si2 C33 C38 -56.8(4) . . . . ?
C29 Si2 C33 C38 -176.7(3) . . . . ?
C38 C33 C34 C35 1.3(7) . . . . ?
Si2 C33 C34 C35 -179.4(4) . . . . ?
C33 C34 C35 C36 -0.8(9) . . . . ?
C34 C35 C36 C37 0.3(9) . . . . ?
C35 C36 C37 C38 -0.5(8) . . . . ?
C36 C37 C38 C33 1.0(7) . . . . ?
C34 C33 C38 C37 -1.4(6) . . . . ?
Si2 C33 C38 C37 179.3(3) . . . . ?
O4 Si2 C39 C44 43.2(4) . . . . ?
C33 Si2 C39 C44 160.7(4) . . . . ?
C29 Si2 C39 C44 -76.3(4) . . . . ?
O4 Si2 C39 C40 -141.5(4) . . . . ?
C33 Si2 C39 C40 -24.0(4) . . . . ?
C29 Si2 C39 C40 99.0(4) . . . . ?
C44 C39 C40 C41 -0.5(7) . . . . ?
Si2 C39 C40 C41 -176.0(4) . . . . ?
C39 C40 C41 C42 0.5(8) . . . . ?
C40 C41 C42 C43 0.4(8) . . . . ?
C41 C42 C43 C44 -1.1(9) . . . . ?
C42 C43 C44 C39 1.0(9) . . . . ?
C40 C39 C44 C43 -0.2(8) . . . . ?
Si2 C39 C44 C43 175.4(4) . . . . ?
